data_1528439
loop_
_publ_author_name
'Dimitrov, A.'
'Troyanov, S.'
'Wuttke, S.'
'Kemnitz, E.'

_publ_section_title
;
 Mg6 F2 (O Me)10 (Me O H)14 - An alkoxide fluoride of an alkaline earth
 metal
;
_journal_name_full 'Angew. Chem. Int. ed.'
_journal_page_first 190
_journal_page_last 192
_journal_volume 47
_journal_year 2008
_chemical_formula_sum 'C24 H86 F2 Mg6 O24'
_chemical_name_systematic 'Mg6 F2 (O C H3)10 (C H3 O H)14'
_space_group_IT_number 14
_symmetry_space_group_name_Hall '-P 2ybc'
_symmetry_space_group_name_H-M 'P 1 21/c 1'
_cell_angle_alpha 90
_cell_angle_beta 97.44
_cell_angle_gamma 90
_cell_formula_units_Z 2
_cell_length_a 10.735
_cell_length_b 11.997
_cell_length_c 20.223
_cell_volume 2582.549
_citation_journal_id_ASTM ACIEF5
_cod_data_source_file Dimitrov_ACIEF5_2008_1332.cif
_cod_data_source_block C24H86F2Mg6O24
_cod_original_cell_volume 2582.548
_cod_database_code 1528439

loop_
_symmetry_equiv_pos_as_xyz
x,y,z
-x,y+1/2,-z+1/2
-x,-y,-z
x,-y-1/2,z-1/2

loop_
_atom_site_label
_atom_site_type_symbol
_atom_site_fract_x
_atom_site_fract_y
_atom_site_fract_z
_atom_site_occupancy
_atom_site_U_iso_or_equiv
H29 H+1 0.713 0.6448 0.2879 1 0.0
H12 H+1 0.8698 0.4004 0.0856 1 0.0
H39 H+1 0.773 0.361 0.2009 1 0.0
H35 H+1 0.8807 0.5607 0.4398 1 0.0
H24 H+1 0.9001 0.75 0.0988 1 0.0
H1 H+1 0.1017 0.6317 0.0681 1 0.0
C1 C-2 0.17366 0.64968 0.10131 1 0.0
C12 C-2 0.9088 0.5213 0.40189 1 0.0
H5 H+1 0.1599 0.2757 0.1072 1 0.0
C2 C-2 0.15977 0.3478 0.08445 1 0.0
H42 H+1 0.778 0.542 0.2097 1 0.0
H3 H+1 0.1739 0.6004 0.14 1 0.0
H30 H+1 0.649 0.7357 0.2364 1 0.0
F1 F-1 0.50675 0.60602 0.00732 1 0.0
H27 H+1 0.4935 0.859 0.0807 1 0.0
H33 H+1 1.0068 0.4966 0.2233 1 0.0
H20 H+1 0.7707 0.1769 0.2307 1 0.0
H43 H+1 0.808 0.453 0.3311 1 0.0
H17 H+1 0.8005 0.12 0.0012 1 0.0
H34 H+1 0.9827 0.476 0.4175 1 0.0
O10 O-2 0.73233 0.61258 0.19369 1 0.0
H2 H+1 0.1675 0.7274 0.1155 1 0.0
O11 O-2 0.84141 0.4428 0.24222 1 0.0
O12 O-2 0.81347 0.45308 0.37279 1 0.0
H18 H+1 0.7555 0.102 0.0728 1 0.0
H37 H+1 0.394 0.27 0.086 1 0.0
Mg1 Mg+2 0.36679 0.49822 0.03817 1 0.0
O5 O-2 0.45955 0.23872 0.10024 1 0.0
O7 O-2 0.71081 0.30468 0.17339 1 0.0
C7 C-2 0.6904 0.2135 0.21569 1 0.0
C5 C-2 0.4454 0.12514 0.07934 1 0.0
H41 H+1 0.422 0.694 0.1151 1 0.0
H26 H+1 0.4104 0.8682 0.1407 1 0.0
C9 C-2 0.48837 0.83864 0.12718 1 0.0
O9 O-2 0.48952 0.72029 0.13347 1 0.0
H14 H+1 0.3808 0.0893 0.1021 1 0.0
H25 H+1 0.5604 0.8701 0.1558 1 0.0
O8 O-2 0.7226 0.72824 0.06104 1 0.0
C8 C-2 0.8253 0.7964 0.08742 1 0.0
H16 H+1 0.8626 0.1914 0.0637 1 0.0
Mg2 Mg+2 0.604 0.34792 0.08712 1 0.0
H28 H+1 0.7984 0.7333 0.2553 1 0.0
C10 C-2 0.7224 0.6874 0.24753 1 0.0
H38 H+1 0.704 0.28 -0.0096 1 0.0
H32 H+1 1.0135 0.4148 0.2862 1 0.0
H21 H+1 0.6331 0.1599 0.191 1 0.0
H19 H+1 0.6533 0.2408 0.2544 1 0.0
H40 H+1 0.729 0.7 0.0241 1 0.0
H23 H+1 0.8416 0.852 0.0541 1 0.0
O2 O-2 0.26986 0.35812 0.05386 1 0.0
H36 H+1 0.9305 0.5756 0.369 1 0.0
H8 H+1 0.5306 0.4719 0.2194 1 0.0
O4 O-2 0.71005 0.48145 0.06084 1 0.0
H15 H+1 0.5254 0.0859 0.0905 1 0.0
H4 H+1 0.1567 0.408 0.117 1 0.0
C11 C-2 0.9721 0.4289 0.2409 1 0.0
O3 O-2 0.50078 0.47819 0.12046 1 0.0
C6 C-2 0.7847 0.157 0.0425 1 0.0
C3 C-2 0.45836 0.46837 0.18442 1 0.0
O6 O-2 0.69145 0.2406 0.0276 1 0.0
O1 O-2 0.28621 0.63467 0.07293 1 0.0
H11 H+1 0.8749 0.4896 0.0272 1 0.0
C4 C-2 0.84353 0.47503 0.06977 1 0.0
Mg3 Mg+2 0.61999 0.60894 0.10468 1 0.0
H6 H+1 0.0861 0.3526 0.0505 1 0.0
H31 H+1 0.9863 0.3655 0.2122 1 0.0
H10 H+1 0.8779 0.5307 0.1027 1 0.0
H9 H+1 0.415 0.397 0.1872 1 0.0
H13 H+1 0.4203 0.1223 0.031 1 0.0
H22 H+1 0.8049 0.8344 0.1276 1 0.0
H7 H+1 0.4004 0.5295 0.1905 1 0.0
